data_7017951
loop_
_publ_author_name
'Ovens, Jeffrey S.'
'Truong, Kimberley N.'
'Leznoff, Daniel B.'

_publ_section_title
;
 Structural organization and dimensionality at the hands of weak
 intermolecular Au&#x00B7;&#x00B7;&#x00B7;Au, Au&#x00B7;&#x00B7;&#x00B7;X
 and X&#x00B7;&#x00B7;&#x00B7;X (X = Cl, Br, I) interactions.
;
_journal_issue 4
_journal_name_full 'Dalton transactions (Cambridge, England : 2003)'
_journal_page_first 1345
_journal_page_last 1351
_journal_paper_doi 10.1039/c1dt11741f
_journal_volume 41
_journal_year 2012
_chemical_formula_moiety 'C2 H4 Au1 Br2 K1 N2 O2'
_chemical_formula_sum 'C2 H4 Au Br2 K N2 O2'
_chemical_formula_weight 483.94
_chemical_name_systematic ?
_space_group_IT_number 9
_symmetry_cell_setting monoclinic
_symmetry_space_group_name_Hall 'C -2yc'
_symmetry_space_group_name_H-M 'C 1 c 1'
_atom_sites_solution_hydrogens notdet
_atom_sites_solution_primary direct
_cell_angle_alpha 90
_cell_angle_beta 117.087(2)
_cell_angle_gamma 90
_cell_formula_units_Z 4
_cell_length_a 21.332(4)
_cell_length_b 4.2229(9)
_cell_length_c 13.474(3)
_cell_measurement_reflns_used 4034
_cell_measurement_temperature 150(2)
_cell_measurement_theta_max 28.07
_cell_measurement_theta_min 3.08
_cell_volume 1080.6(4)
_computing_cell_refinement 'Bruker SAINT'
_computing_data_collection 'Bruker APEX2'
_computing_data_reduction 'Bruker SAINT'
_computing_structure_solution
;
SIR92 (Altomare et al, 1994)
CRYSTALS (Watkin, 1988)
;
_diffrn_ambient_temperature 150(2)
_diffrn_measured_fraction_theta_full 0.996
_diffrn_measured_fraction_theta_max 0.954
_diffrn_measurement_device_type 'Bruker APEX-II CCD'
_diffrn_measurement_method '\w scans'
_diffrn_radiation_monochromator graphite
_diffrn_radiation_type 'Mo K\a'
_diffrn_radiation_wavelength 0.71073
_diffrn_reflns_av_R_equivalents 0.046
_diffrn_reflns_limit_h_max 24
_diffrn_reflns_limit_h_min -27
_diffrn_reflns_limit_k_max 5
_diffrn_reflns_limit_k_min 0
_diffrn_reflns_limit_l_max 17
_diffrn_reflns_limit_l_min 0
_diffrn_reflns_number 1260
_diffrn_reflns_theta_full 26.982
_diffrn_reflns_theta_max 28.106
_diffrn_reflns_theta_min 2.145
_exptl_absorpt_coefficient_mu 21.349
_exptl_absorpt_correction_T_max 0.7456
_exptl_absorpt_correction_T_min 0.3103
_exptl_absorpt_correction_type multi-scan
_exptl_crystal_colour yellow
_exptl_crystal_density_diffrn 2.950
_exptl_crystal_description needle
_exptl_crystal_F_000 840.000
_exptl_crystal_size_max 0.19
_exptl_crystal_size_mid 0.06
_exptl_crystal_size_min 0.02
_refine_diff_density_max 3.66
_refine_diff_density_min -1.55
_refine_ls_extinction_method None
_refine_ls_goodness_of_fit_ref 1.1468
_refine_ls_hydrogen_treatment none
_refine_ls_matrix_type full
_refine_ls_number_parameters 102
_refine_ls_number_reflns 1060
_refine_ls_number_restraints 34
_refine_ls_R_factor_all 0.0563
_refine_ls_R_factor_gt 0.0478
_refine_ls_shift/su_max 0.0001124
_refine_ls_structure_factor_coef F
_refine_ls_weighting_details
;
Method= Modified Sheldrick
w=1/[\s^2^(F^2^) + ( 0.05P)^2^ + 0.00P]
,where P=(max(Fo^2^,0) + 2Fc^2^)/3
;
_refine_ls_weighting_scheme calc
_refine_ls_wR_factor_all 0.0813
_refine_ls_wR_factor_gt 0.0655
_refine_ls_wR_factor_ref 0.0643
_reflns_limit_h_max 24
_reflns_limit_h_min -27
_reflns_limit_k_max 5
_reflns_limit_k_min 0
_reflns_limit_l_max 17
_reflns_limit_l_min 0
_reflns_number_gt 1087
_reflns_number_total 1260
_reflns_threshold_expression I>2.0\s(I)
_oxford_diffrn_Wilson_B_factor 1.54
_oxford_diffrn_Wilson_scale 577.73
_oxford_refine_ls_r_factor_ref 0.0467
_oxford_refine_ls_scale 0.0671(10)
_oxford_reflns_number_all 1260
_oxford_reflns_threshold_expression_ref I>2.5\s(I)
_cod_data_source_file c1dt11741f.txt
_cod_data_source_block KAuBr2CN2
_cod_depositor_comments
;
The following automatic conversions were performed:

'_symmetry_cell_setting' value 'Monoclinic' changed to 'monoclinic'
according to /home/saulius/struct/CIF-dictionaries/cif_core.dic
dictionary named 'cif_core.dic' version 2.4.1 from
2010-06-29.

'_exptl_absorpt_correction_type' value 'Multi-scan'
changed to 'multi-scan' according to
/home/saulius/struct/CIF-dictionaries/cif_core.dic dictionary named
'cif_core.dic' version 2.4.1 from 2010-06-29.

Automatic conversion script
Id: cif_fix_values 1715 2011-07-08 13:25:40Z adriana 
;
_cod_original_cell_volume 1080.7(4)
_cod_original_formula_sum 'C2 H4 Au1 Br2 K1 N2 O2'
_cod_database_code 7017951

loop_
_symmetry_equiv_pos_as_xyz
x,y,z
x+1/2,y+1/2,z
x,-y,z+1/2
x+1/2,-y+1/2,z+1/2

loop_
_atom_site_label
_atom_site_type_symbol
_atom_site_fract_x
_atom_site_fract_y
_atom_site_fract_z
_atom_site_U_iso_or_equiv
_atom_site_occupancy
_atom_site_adp_type
_atom_site_refinement_flags_posn
_atom_site_refinement_flags_adp
_atom_site_refinement_flags_occupancy
_atom_site_disorder_group
_atom_site_attached_hydrogens
Au1 Au 0.56294(18) 0.7514(4) 0.4922(3) 0.0194 1.0000 Uani D U . . 0
Br1 Br 0.5726(3) 1.0820(8) 0.6468(5) 0.0384 1.0000 Uani . . . . 0
Br2 Br 0.5555(3) 0.4152(9) 0.3405(5) 0.0307 1.0000 Uani . . . . 0
K1 K 0.2863(11) 0.312(6) 0.275(2) 0.0507 0.45(3) Uani . . P 1 0
K2 K 0.3439(6) 0.305(4) 0.2166(10) 0.0239 0.55(3) Uani . . P 2 0
O1 O 0.2364(12) 0.275(5) -0.105(2) 0.0467 1.0000 Uani . . . . 2
O2 O 0.394(2) -0.094(8) 0.112(3) 0.0950 1.0000 Uani . . . . 2
N1 N 0.7279(7) 0.648(7) 0.599(2) 0.0341 1.0000 Uani D U . . 0
N2 N 0.3964(7) 0.758(5) 0.373(2) 0.0379 1.0000 Uani D U . . 0
C1 C 0.6667(5) 0.708(7) 0.560(3) 0.0269 1.0000 Uani D U . . 0
C2 C 0.4587(5) 0.770(7) 0.417(3) 0.0316 1.0000 Uani D U . . 0

loop_
_atom_site_aniso_label
_atom_site_aniso_U_11
_atom_site_aniso_U_22
_atom_site_aniso_U_33
_atom_site_aniso_U_23
_atom_site_aniso_U_13
_atom_site_aniso_U_12
Au1 0.0250(4) 0.0178(3) 0.0183(3) 0.00060(19) 0.0124(3) 0.0009(2)
Br1 0.079(4) 0.0123(14) 0.034(2) 0.0006(15) 0.034(3) 0.0150(13)
Br2 0.050(2) 0.031(2) 0.0160(14) -0.0022(15) 0.0196(18) -0.0130(13)
K1 0.042(12) 0.023(9) 0.073(17) 0.010(11) 0.014(12) -0.016(9)
K2 0.025(7) 0.036(7) 0.015(6) 0.001(5) 0.013(5) -0.003(6)
O1 0.039(11) 0.053(14) 0.058(14) 0.013(10) 0.029(11) 0.002(9)
O2 0.19(3) 0.057(15) 0.090(18) -0.013(17) 0.11(2) -0.05(2)
N1 0.032(7) 0.044(9) 0.028(9) 0.007(9) 0.014(7) 0.013(7)
N2 0.037(8) 0.033(10) 0.033(10) -0.006(7) 0.006(8) 0.005(7)
C1 0.030(5) 0.038(7) 0.019(7) 0.005(6) 0.017(6) 0.008(6)
C2 0.033(6) 0.030(7) 0.027(8) 0.004(6) 0.010(6) -0.001(6)

loop_
_atom_type_symbol
_atom_type_scat_dispersion_real
_atom_type_scat_dispersion_imag
_atom_type_scat_Cromer_Mann_a1
_atom_type_scat_Cromer_Mann_b1
_atom_type_scat_Cromer_Mann_a2
_atom_type_scat_Cromer_Mann_b2
_atom_type_scat_Cromer_Mann_a3
_atom_type_scat_Cromer_Mann_b3
_atom_type_scat_Cromer_Mann_a4
_atom_type_scat_Cromer_Mann_b4
_atom_type_scat_Cromer_Mann_c
_atom_type_scat_source
C 0.0033 0.0016 2.3100 20.8439 1.0200 10.2075 1.5886 0.5687 0.8650 51.6512 0.2156 'International Tables Vol C 4.2.6.8 and 6.1.1.4'
N 0.0061 0.0033 12.2126 0.0057 3.1322 9.8933 2.0125 28.9975 1.1663 0.5826 -11.5290 'International Tables Vol C 4.2.6.8 and 6.1.1.4'
K 0.2009 0.2494 8.2186 12.7949 7.4398 0.7748 1.0519 213.1870 0.8659 41.6841 1.4228 'International Tables Vol C 4.2.6.8 and 6.1.1.4'
Br -0.2901 2.4595 17.1789 2.1723 5.2358 16.5796 5.6377 0.2609 3.9851 41.4328 2.9557 'International Tables Vol C 4.2.6.8 and 6.1.1.4'
Au -2.0133 8.8022 16.8819 0.4611 18.5913 8.6216 25.5582 1.4826 5.8600 36.3956 12.0658 'International Tables Vol C 4.2.6.8 and 6.1.1.4'
O 0.0106 0.0060 3.0485 13.2771 2.2868 5.7011 1.5463 0.3239 0.8670 32.9089 0.2508 'International Tables Vol C 4.2.6.8 and 6.1.1.4'
H 0.0000 0.0000 0.4930 10.5109 0.3229 26.1257 0.1402 3.1424 0.0408 57.7998 0.0030 'International Tables Vol C 4.2.6.8 and 6.1.1.4'

loop_
_geom_angle_atom_site_label_1
_geom_angle_site_symmetry_1
_geom_angle_atom_site_label_2
_geom_angle_atom_site_label_3
_geom_angle_site_symmetry_3
_geom_angle
_geom_angle_publ_flag
Br1 . Au1 Br2 . 178.8(3) yes
Br1 . Au1 C1 . 91.1(9) yes
Br2 . Au1 C1 . 87.9(10) yes
Br1 . Au1 C2 . 93.0(12) yes
Br2 . Au1 C2 . 88.0(12) yes
C1 . Au1 C2 . 175.8(18) yes
Au1 . Br1 Br2 3_565 107.29(16) yes
Au1 . Br1 Br2 3_575 170.11(16) yes
Br2 3_565 Br1 Br2 3_575 74.17(4) yes
Au1 . Br2 Br1 3_564 171.26(15) yes
Au1 . Br2 Br1 3_574 106.40(17) yes
Br1 3_564 Br2 Br1 3_574 74.17(4) yes
N1 4_454 K1 N1 4_464 89.6(10) yes
N1 4_454 K1 N2 1_545 78.7(9) yes
N1 4_464 K1 N2 1_545 145.9(13) yes
N1 4_454 K1 N2 . 142.5(13) yes
N1 4_464 K1 N2 . 80.1(8) yes
N2 1_545 K1 N2 . 89.8(7) yes
N1 4_454 K2 N2 1_545 80.3(8) yes
N1 4_454 K2 N1 4_464 86.1(5) yes
N2 1_545 K2 N1 4_464 149.3(8) yes
N1 4_454 K2 N2 . 146.2(10) yes
N2 1_545 K2 N2 . 96.2(10) yes
N1 4_464 K2 N2 . 80.1(6) yes
K1 4_555 N1 K1 4_565 89.6(10) yes
K1 4_555 N1 C1 . 119(2) yes
K1 4_565 N1 C1 . 99(2) yes
K1 . N2 K1 1_565 89.8(7) yes
K1 . N2 C2 . 140.0(20) yes
K1 1_565 N2 C2 . 129.2(20) yes
N1 . C1 Au1 . 173(3) yes
N2 . C2 Au1 . 175(2) yes

loop_
_geom_bond_atom_site_label_1
_geom_bond_atom_site_label_2
_geom_bond_site_symmetry_2
_geom_bond_distance
_geom_bond_publ_flag
Au1 Br1 . 2.438(5) yes
Au1 Br2 . 2.434(5) yes
Au1 C1 . 1.982(9) yes
Au1 C2 . 1.981(9) yes
Br1 Br2 3_565 3.494(5) yes
Br1 Br2 3_575 3.508(4) yes
K1 N1 4_454 2.88(4) yes
K1 N1 4_464 3.11(4) yes
K1 N2 1_545 3.15(3) yes
K1 N2 . 2.82(3) yes
K2 N1 4_454 2.95(2) yes
K2 N2 1_545 2.98(3) yes
K2 N1 4_464 3.22(3) yes
K2 N2 . 2.69(3) yes
N1 C1 . 1.190(9) yes
N2 C2 . 1.185(9) yes

loop_
_oxford_twin_element_scale_factors
0.86(3)
0.14(3)
